data_1574598
loop_
_publ_author_name
'Hu, Jiefeng'
'Zhang, Kun'
'Wang, Jing'
'Huang, Mingming'
'Chen, Shuangru'
'Shi, Zhuangzhi'
'Marder, Todd B.'

_publ_section_title
;
 Synthesis of gem-di(boryl)cyclopropanes from non-activated olefins via
 Mn-photocatalyzed atom transfer radical addition
;
_journal_issue 23
_journal_name_full 'Chemical Science'
_journal_page_first 10595
_journal_page_last 10601
_journal_paper_doi 10.1039/D5SC02670A
_journal_volume 16
_journal_year 2025
_chemical_formula_moiety 'C22 H34 B2 O4'
_chemical_formula_sum 'C22 H34 B2 O4'
_chemical_formula_weight 384.11
_space_group_crystal_system monoclinic
_space_group_IT_number 14
_space_group_name_Hall '-P 2ybc'
_space_group_name_H-M_alt 'P 1 21/c 1'
_atom_sites_solution_hydrogens geom
_atom_sites_solution_primary dual
_audit_creation_date 2024-09-06
_audit_creation_method
;
Olex2 1.3
(compiled 2020.11.12 svn.r5f609507 for OlexSys, GUI svn.r6403)
;
_audit_update_record
;
2024-09-07 deposited with the CCDC.	2025-05-09 downloaded from the CCDC.
;
_cell_angle_alpha 90
_cell_angle_beta 115.425(3)
_cell_angle_gamma 90
_cell_formula_units_Z 4
_cell_length_a 13.1753(17)
_cell_length_b 15.5076(19)
_cell_length_c 12.1845(15)
_cell_measurement_reflns_used 3670
_cell_measurement_temperature 296(2)
_cell_measurement_theta_max 19.96
_cell_measurement_theta_min 2.63
_cell_volume 2248.4(5)
_computing_cell_refinement 'SAINT V8.40B (?, 2016)'
_computing_data_reduction 'SAINT V8.40B (?, 2016)'
_computing_molecular_graphics 'Olex2 1.3 (Dolomanov et al., 2009)'
_computing_publication_material 'Olex2 1.3 (Dolomanov et al., 2009)'
_computing_structure_refinement 'XL  (Sheldrick, 2008)'
_computing_structure_solution 'SHELXT 2014/5 (Sheldrick, 2014)'
_diffrn_ambient_temperature 296.15
_diffrn_measured_fraction_theta_full 0.993
_diffrn_measured_fraction_theta_max 0.990
_diffrn_measurement_device_type 'CCD area detector'
_diffrn_measurement_method 'phi and omega scans'
_diffrn_radiation_monochromator graphite
_diffrn_radiation_type MoK\a
_diffrn_radiation_wavelength 0.71073
_diffrn_reflns_av_R_equivalents 0.1187
_diffrn_reflns_av_unetI/netI 0.1008
_diffrn_reflns_Laue_measured_fraction_full 0.993
_diffrn_reflns_Laue_measured_fraction_max 0.990
_diffrn_reflns_limit_h_max 15
_diffrn_reflns_limit_h_min -15
_diffrn_reflns_limit_k_max 18
_diffrn_reflns_limit_k_min -16
_diffrn_reflns_limit_l_max 14
_diffrn_reflns_limit_l_min -13
_diffrn_reflns_number 27543
_diffrn_reflns_point_group_measured_fraction_full 0.993
_diffrn_reflns_point_group_measured_fraction_max 0.990
_diffrn_reflns_theta_full 25.242
_diffrn_reflns_theta_max 25.280
_diffrn_reflns_theta_min 2.269
_diffrn_source_current 30.0
_diffrn_source_power 1.5
_diffrn_source_voltage 50.0
_exptl_absorpt_coefficient_mu 0.074
_exptl_absorpt_correction_T_max 0.7452
_exptl_absorpt_correction_T_min 0.4992
_exptl_absorpt_correction_type none
_exptl_absorpt_process_details
;
SADABS-2016/2 (Bruker,2016/2) was used for absorption correction.
wR2(int) was 0.0914 before and 0.0779 after correction.
The Ratio of minimum to maximum transmission is 0.6699.
The \l/2 correction factor is Not present.
;
_exptl_crystal_colour 'clear whiteish colourless'
_exptl_crystal_colour_lustre clear
_exptl_crystal_colour_modifier whiteish
_exptl_crystal_colour_primary colourless
_exptl_crystal_density_diffrn 1.135
_exptl_crystal_description block
_exptl_crystal_F_000 832
_exptl_crystal_size_max 0.12
_exptl_crystal_size_mid 0.1
_exptl_crystal_size_min 0.08
_refine_diff_density_max 0.403
_refine_diff_density_min -0.504
_refine_diff_density_rms 0.052
_refine_ls_extinction_method none
_refine_ls_goodness_of_fit_ref 1.019
_refine_ls_hydrogen_treatment constr
_refine_ls_matrix_type full
_refine_ls_number_parameters 302
_refine_ls_number_reflns 4056
_refine_ls_number_restraints 132
_refine_ls_restrained_S_all 1.068
_refine_ls_R_factor_all 0.2089
_refine_ls_R_factor_gt 0.0988
_refine_ls_shift/su_max 0.000
_refine_ls_shift/su_mean 0.000
_refine_ls_structure_factor_coef Fsqd
_refine_ls_weighting_details 'w=1/[\s^2^(Fo^2^)+(0.1205P)^2^+2.2785P] where P=(Fo^2^+2Fc^2^)/3'
_refine_ls_weighting_scheme calc
_refine_ls_wR_factor_gt 0.2314
_refine_ls_wR_factor_ref 0.2878
_reflns_Friedel_coverage 0.000
_reflns_number_gt 1855
_reflns_number_total 4056
_reflns_threshold_expression 'I > 2\s(I)'
_cod_data_source_file d5sc02670a2.cif
_cod_data_source_block 1_a
_cod_depositor_comments 'Adding full bibliography for 1574598.cif.'
_cod_database_code 1574598
_shelx_shelxl_version_number 2014/7
_shelx_space_group_comment
;
The symmetry employed for this shelxl refinement is uniquely defined
by the following loop, which should always be used as a source of
symmetry information in preference to the above space-group names.
They are only intended as comments.
;
_shelx_estimated_absorpt_t_max 0.994
_shelx_estimated_absorpt_t_min 0.991
_olex2_refinement_description
;
1. Fixed Uiso
 At 1.2 times of:
  All C(H) groups, All C(H,H) groups
 At 1.5 times of:
  All C(H,H,H) groups
2. Restrained distances
 C21A-C20 = C21-C20 = C22A-C20 = C22-C20 = C20-C17 = C18-C17 = C18A-C17 = C19A-
 C17 = C19-C17
 1.54 with sigma of 0.01
 C18-C19 \\sim C18A-C19A \\sim C21-C22 \\sim C21A-C22A
 with sigma of 0.01
3. Rigid bond restraints
 C17, C18, C19, C20, C21, C22, C22A, C21A, C18A, C19A
 with sigma for 1-2 distances of 0.01 and sigma for 1-3 distances of 0.02
4. Uiso/Uaniso restraints and constraints
C17 \\sim C18 \\sim C19 \\sim C20 \\sim C21 \\sim C22 \\sim C22A \\sim C21A
\\sim C19A \\sim C18A: within 2A with sigma of 0.01 and sigma for terminal
atoms of 0.02 within 2A
5. Others
 Sof(C22A)=Sof(H22D)=Sof(H22E)=Sof(H22F)=Sof(C21A)=Sof(H21D)=Sof(H21E)=
 Sof(H21F)=Sof(C18A)=Sof(H18D)=Sof(H18E)=Sof(H18F)=Sof(C19A)=Sof(H19D)=
 Sof(H19E)=Sof(H19F)=1-FVAR(1)
 Sof(C18)=Sof(H18A)=Sof(H18B)=Sof(H18C)=Sof(C19)=Sof(H19A)=Sof(H19B)=Sof(H19C)=
 Sof(C21)=Sof(H21A)=Sof(H21B)=Sof(H21C)=Sof(C22)=Sof(H22A)=Sof(H22B)=Sof(H22C)=
 FVAR(1)
6.a Ternary CH refined with riding coordinates:
 C9(H9)
6.b Secondary CH2 refined with riding coordinates:
 C8(H8A,H8B), C10(H10A,H10B)
6.c Aromatic/amide H refined with riding coordinates:
 C12(H12), C13(H13), C14(H14), C15(H15), C16(H16)
6.d Idealised Me refined as rotating group:
 C1(H1A,H1B,H1C), C3(H3A,H3B,H3C), C5(H5A,H5B,H5C), C6(H6A,H6B,H6C), C18(H18A,
 H18B,H18C), C19(H19A,H19B,H19C), C21(H21A,H21B,H21C), C22(H22A,H22B,H22C),
 C22A(H22D,H22E,H22F), C21A(H21D,H21E,H21F), C18A(H18D,H18E,H18F), C19A(H19D,
 H19E,H19F)
;
_olex2_submission_special_instructions 'No special instructions were received'

loop_
_space_group_symop_operation_xyz
'x, y, z'
'-x, y+1/2, -z+1/2'
'-x, -y, -z'
'x, -y-1/2, z-1/2'

loop_
_atom_site_label
_atom_site_type_symbol
_atom_site_fract_x
_atom_site_fract_y
_atom_site_fract_z
_atom_site_U_iso_or_equiv
_atom_site_adp_type
_atom_site_occupancy
_atom_site_site_symmetry_order
_atom_site_calc_flag
_atom_site_refinement_flags_posn
_atom_site_refinement_flags_adp
_atom_site_refinement_flags_occupancy
_atom_site_disorder_assembly
_atom_site_disorder_group
B1 B 0.1968(4) 0.6476(3) 0.3101(5) 0.0537(14) Uani 1 1 d . . . . .
B2 B 0.1670(4) 0.4782(3) 0.2441(6) 0.0560(15) Uani 1 1 d . . . . .
C1 C 0.3472(5) 0.7949(3) 0.2180(6) 0.0819(17) Uani 1 1 d . . . . .
H1A H 0.3635 0.8548 0.2374 0.123 Uiso 1 1 calc R U . . .
H1B H 0.2853 0.7896 0.1392 0.123 Uiso 1 1 calc R U . . .
H1C H 0.4120 0.7668 0.2179 0.123 Uiso 1 1 calc R U . . .
C2 C 0.3165(4) 0.7528(3) 0.3124(5) 0.0640(14) Uani 1 1 d . . . . .
C3 C 0.4190(5) 0.7455(4) 0.4332(6) 0.0916(19) Uani 1 1 d . . . . .
H3A H 0.4758 0.7123 0.4229 0.137 Uiso 1 1 calc R U . . .
H3B H 0.3985 0.7174 0.4910 0.137 Uiso 1 1 calc R U . . .
H3C H 0.4475 0.8020 0.4621 0.137 Uiso 1 1 calc R U . . .
C4 C 0.2141(4) 0.7928(3) 0.3237(5) 0.0631(14) Uani 1 1 d . . . . .
C5 C 0.1257(5) 0.8284(3) 0.2049(5) 0.0805(17) Uani 1 1 d . . . . .
H5A H 0.1530 0.8805 0.1845 0.121 Uiso 1 1 calc R U . . .
H5B H 0.0581 0.8405 0.2137 0.121 Uiso 1 1 calc R U . . .
H5C H 0.1101 0.7867 0.1415 0.121 Uiso 1 1 calc R U . . .
C6 C 0.2403(5) 0.8597(3) 0.4235(5) 0.0839(18) Uani 1 1 d . . . . .
H6A H 0.2881 0.8345 0.5005 0.126 Uiso 1 1 calc R U . . .
H6B H 0.1716 0.8787 0.4251 0.126 Uiso 1 1 calc R U . . .
H6C H 0.2778 0.9080 0.4079 0.126 Uiso 1 1 calc R U . . .
C7 C 0.1443(4) 0.5576(3) 0.3075(4) 0.0534(12) Uani 1 1 d . . . . .
C8 C 0.0280(4) 0.5579(3) 0.3090(5) 0.0626(14) Uani 1 1 d . . . . .
H8A H -0.0103 0.6129 0.2981 0.075 Uiso 1 1 calc R U . . .
H8B H -0.0212 0.5093 0.2721 0.075 Uiso 1 1 calc R U . . .
C9 C 0.1264(4) 0.5430(3) 0.4253(5) 0.0655(14) Uani 1 1 d . . . . .
H9 H 0.1467 0.5933 0.4793 0.079 Uiso 1 1 calc R U . . .
C10 C 0.1489(4) 0.4594(3) 0.4916(5) 0.0710(15) Uani 1 1 d . . . . .
H10A H 0.1380 0.4128 0.4345 0.085 Uiso 1 1 calc R U . . .
H10B H 0.0950 0.4518 0.5256 0.085 Uiso 1 1 calc R U . . .
C11 C 0.2673(4) 0.4539(3) 0.5934(5) 0.0646(14) Uani 1 1 d . . . . .
C12 C 0.3602(5) 0.4636(4) 0.5688(6) 0.0839(17) Uani 1 1 d . . . . .
H12 H 0.3496 0.4747 0.4896 0.101 Uiso 1 1 calc R U . . .
C13 C 0.4674(5) 0.4570(4) 0.6594(8) 0.094(2) Uani 1 1 d . . . . .
H13 H 0.5289 0.4636 0.6416 0.113 Uiso 1 1 calc R U . . .
C14 C 0.4832(6) 0.4408(4) 0.7749(8) 0.099(2) Uani 1 1 d . . . . .
H14 H 0.5557 0.4350 0.8361 0.119 Uiso 1 1 calc R U . . .
C15 C 0.3924(6) 0.4329(4) 0.8025(6) 0.095(2) Uani 1 1 d . . . . .
H15 H 0.4035 0.4224 0.8821 0.113 Uiso 1 1 calc R U . . .
C16 C 0.2861(5) 0.4406(3) 0.7121(6) 0.0753(16) Uani 1 1 d . . . . .
H16 H 0.2251 0.4368 0.7313 0.090 Uiso 1 1 calc R U . . .
C17 C 0.2498(4) 0.3852(3) 0.1637(5) 0.0790(15) Uani 1 1 d D U . . .
C18 C 0.3570(9) 0.3380(10) 0.1986(15) 0.116(4) Uani 0.519(6) 1 d D U P A 1
H18A H 0.3429 0.2845 0.1548 0.173 Uiso 0.519(6) 1 calc R U P A 1
H18B H 0.3899 0.3264 0.2843 0.173 Uiso 0.519(6) 1 calc R U P A 1
H18C H 0.4078 0.3724 0.1793 0.173 Uiso 0.519(6) 1 calc R U P A 1
C19 C 0.2128(13) 0.4163(8) 0.0315(9) 0.112(4) Uani 0.519(6) 1 d D U P A 1
H19A H 0.2546 0.4669 0.0313 0.168 Uiso 0.519(6) 1 calc R U P A 1
H19B H 0.1340 0.4296 -0.0040 0.168 Uiso 0.519(6) 1 calc R U P A 1
H19C H 0.2267 0.3716 -0.0148 0.168 Uiso 0.519(6) 1 calc R U P A 1
C20 C 0.1389(5) 0.3507(3) 0.1483(6) 0.0985(18) Uani 1 1 d D U . . .
C21 C 0.1081(11) 0.2603(5) 0.1427(12) 0.091(4) Uani 0.519(6) 1 d D U P A 2
H21A H 0.1271 0.2311 0.0845 0.137 Uiso 0.519(6) 1 calc R U P A 2
H21B H 0.0288 0.2556 0.1187 0.137 Uiso 0.519(6) 1 calc R U P A 2
H21C H 0.1482 0.2344 0.2212 0.137 Uiso 0.519(6) 1 calc R U P A 2
C22 C 0.0647(10) 0.3820(7) 0.0075(9) 0.105(4) Uani 0.519(6) 1 d D U P A 2
H22A H 0.0833 0.4406 -0.0016 0.157 Uiso 0.519(6) 1 calc R U P A 2
H22B H -0.0138 0.3780 -0.0119 0.157 Uiso 0.519(6) 1 calc R U P A 2
H22C H 0.0814 0.3456 -0.0465 0.157 Uiso 0.519(6) 1 calc R U P A 2
O1 O 0.2777(3) 0.66520(19) 0.2724(3) 0.0609(9) Uani 1 1 d . . . . .
O2 O 0.1641(3) 0.71823(19) 0.3533(3) 0.0650(10) Uani 1 1 d . . . . .
O3 O 0.2581(3) 0.4679(2) 0.2209(4) 0.0780(12) Uani 1 1 d . . . . .
O4 O 0.0945(3) 0.4105(2) 0.2039(3) 0.0689(10) Uani 1 1 d . . . . .
C22A C 0.0572(12) 0.2912(9) 0.0578(12) 0.111(4) Uani 0.481(6) 1 d D U P A 1
H22D H 0.0140 0.3222 -0.0158 0.167 Uiso 0.481(6) 1 calc R U P A 1
H22E H 0.0079 0.2680 0.0898 0.167 Uiso 0.481(6) 1 calc R U P A 1
H22F H 0.0970 0.2451 0.0410 0.167 Uiso 0.481(6) 1 calc R U P A 1
C21A C 0.1870(12) 0.2875(8) 0.2694(10) 0.117(4) Uani 0.481(6) 1 d D U P A 1
H21D H 0.2209 0.2372 0.2534 0.176 Uiso 0.481(6) 1 calc R U P A 1
H21E H 0.1260 0.2704 0.2878 0.176 Uiso 0.481(6) 1 calc R U P A 1
H21F H 0.2420 0.3182 0.3373 0.176 Uiso 0.481(6) 1 calc R U P A 1
C18A C 0.3349(11) 0.3327(8) 0.2741(10) 0.095(4) Uani 0.481(6) 1 d D U P A 2
H18D H 0.3461 0.2769 0.2470 0.143 Uiso 0.481(6) 1 calc R U P A 2
H18E H 0.3056 0.3260 0.3335 0.143 Uiso 0.481(6) 1 calc R U P A 2
H18F H 0.4053 0.3628 0.3098 0.143 Uiso 0.481(6) 1 calc R U P A 2
C19A C 0.3025(13) 0.3837(9) 0.0735(12) 0.098(4) Uani 0.481(6) 1 d D U P A 2
H19D H 0.3778 0.4056 0.1123 0.147 Uiso 0.481(6) 1 calc R U P A 2
H19E H 0.2588 0.4190 0.0046 0.147 Uiso 0.481(6) 1 calc R U P A 2
H19F H 0.3039 0.3256 0.0471 0.147 Uiso 0.481(6) 1 calc R U P A 2

loop_
_atom_site_aniso_label
_atom_site_aniso_U_11
_atom_site_aniso_U_22
_atom_site_aniso_U_33
_atom_site_aniso_U_23
_atom_site_aniso_U_13
_atom_site_aniso_U_12
B1 0.049(3) 0.051(3) 0.060(4) -0.005(3) 0.023(3) 0.002(3)
B2 0.049(3) 0.041(3) 0.078(4) 0.006(3) 0.027(3) 0.001(3)
C1 0.096(4) 0.064(4) 0.109(5) -0.006(3) 0.066(4) -0.015(3)
C2 0.060(3) 0.050(3) 0.083(4) -0.010(3) 0.032(3) -0.009(2)
C3 0.063(4) 0.090(4) 0.105(5) -0.011(4) 0.019(4) -0.008(3)
C4 0.074(3) 0.040(3) 0.084(4) -0.010(3) 0.042(3) -0.012(2)
C5 0.075(4) 0.059(3) 0.102(5) 0.006(3) 0.033(4) 0.007(3)
C6 0.111(5) 0.053(3) 0.102(5) -0.020(3) 0.059(4) -0.015(3)
C7 0.052(3) 0.045(3) 0.067(3) -0.001(2) 0.029(3) 0.002(2)
C8 0.049(3) 0.054(3) 0.087(4) -0.002(3) 0.031(3) 0.003(2)
C9 0.058(3) 0.050(3) 0.093(4) 0.001(3) 0.037(3) -0.002(2)
C10 0.064(3) 0.065(3) 0.091(4) 0.003(3) 0.040(3) -0.003(3)
C11 0.056(3) 0.055(3) 0.080(4) 0.001(3) 0.026(3) 0.000(2)
C12 0.060(4) 0.105(5) 0.084(4) 0.000(3) 0.029(3) -0.002(3)
C13 0.062(4) 0.093(5) 0.125(6) -0.001(4) 0.037(4) 0.002(3)
C14 0.066(4) 0.080(4) 0.115(7) 0.013(4) 0.003(4) 0.013(3)
C15 0.096(5) 0.082(4) 0.084(5) 0.018(3) 0.017(4) 0.002(4)
C16 0.077(4) 0.063(3) 0.086(5) 0.015(3) 0.036(4) 0.005(3)
C17 0.084(3) 0.050(3) 0.118(4) -0.017(3) 0.058(3) -0.003(2)
C18 0.090(7) 0.089(8) 0.170(10) -0.033(8) 0.058(7) 0.019(6)
C19 0.144(9) 0.083(7) 0.125(7) -0.020(6) 0.073(7) -0.021(7)
C20 0.091(4) 0.061(3) 0.153(5) -0.032(3) 0.061(4) -0.012(3)
C21 0.096(8) 0.049(5) 0.136(9) -0.032(6) 0.057(7) -0.018(5)
C22 0.105(7) 0.077(7) 0.138(7) -0.035(6) 0.057(6) -0.005(6)
O1 0.061(2) 0.0421(18) 0.090(3) -0.0107(16) 0.0424(19) -0.0066(15)
O2 0.074(2) 0.0387(18) 0.099(3) -0.0074(17) 0.053(2) -0.0039(16)
O3 0.067(2) 0.050(2) 0.132(3) -0.027(2) 0.057(2) -0.0112(16)
O4 0.070(2) 0.0433(19) 0.104(3) -0.0138(18) 0.048(2) -0.0074(17)
C22A 0.112(9) 0.072(8) 0.164(10) -0.039(7) 0.073(7) -0.034(7)
C21A 0.131(10) 0.071(8) 0.176(9) -0.022(7) 0.091(8) 0.001(7)
C18A 0.080(7) 0.059(6) 0.136(9) -0.021(7) 0.037(7) 0.028(6)
C19A 0.091(8) 0.088(8) 0.139(9) -0.033(7) 0.072(7) -0.001(6)

loop_
_atom_type_symbol
_atom_type_description
_atom_type_scat_dispersion_real
_atom_type_scat_dispersion_imag
_atom_type_scat_source
C C 0.0033 0.0016 'International Tables Vol C Tables 4.2.6.8 and 6.1.1.4'
H H 0.0000 0.0000 'International Tables Vol C Tables 4.2.6.8 and 6.1.1.4'
B B 0.0013 0.0007 'International Tables Vol C Tables 4.2.6.8 and 6.1.1.4'
O O 0.0106 0.0060 'International Tables Vol C Tables 4.2.6.8 and 6.1.1.4'

loop_
_geom_angle_atom_site_label_1
_geom_angle_atom_site_label_2
_geom_angle_atom_site_label_3
_geom_angle
_geom_angle_site_symmetry_1
_geom_angle_site_symmetry_3
_geom_angle_publ_flag
O1 B1 C7 125.5(4) . . ?
O1 B1 O2 113.2(4) . . ?
O2 B1 C7 121.2(4) . . ?
O3 B2 C7 125.1(4) . . ?
O3 B2 O4 112.4(4) . . ?
O4 B2 C7 122.4(4) . . ?
H1A C1 H1B 109.5 . . ?
H1A C1 H1C 109.5 . . ?
H1B C1 H1C 109.5 . . ?
C2 C1 H1A 109.5 . . ?
C2 C1 H1B 109.5 . . ?
C2 C1 H1C 109.5 . . ?
C1 C2 C4 114.9(4) . . ?
C3 C2 C1 110.6(4) . . ?
C3 C2 C4 113.1(5) . . ?
O1 C2 C1 108.4(4) . . ?
O1 C2 C3 107.0(4) . . ?
O1 C2 C4 102.1(3) . . ?
C2 C3 H3A 109.5 . . ?
C2 C3 H3B 109.5 . . ?
C2 C3 H3C 109.5 . . ?
H3A C3 H3B 109.5 . . ?
H3A C3 H3C 109.5 . . ?
H3B C3 H3C 109.5 . . ?
C5 C4 C2 113.8(4) . . ?
C5 C4 C6 109.4(4) . . ?
C6 C4 C2 116.0(4) . . ?
O2 C4 C2 102.1(4) . . ?
O2 C4 C5 106.4(4) . . ?
O2 C4 C6 108.4(4) . . ?
C4 C5 H5A 109.5 . . ?
C4 C5 H5B 109.5 . . ?
C4 C5 H5C 109.5 . . ?
H5A C5 H5B 109.5 . . ?
H5A C5 H5C 109.5 . . ?
H5B C5 H5C 109.5 . . ?
C4 C6 H6A 109.5 . . ?
C4 C6 H6B 109.5 . . ?
C4 C6 H6C 109.5 . . ?
H6A C6 H6B 109.5 . . ?
H6A C6 H6C 109.5 . . ?
H6B C6 H6C 109.5 . . ?
B1 C7 C9 110.6(4) . . ?
B2 C7 B1 123.1(4) . . ?
B2 C7 C9 118.6(4) . . ?
C8 C7 B1 115.7(4) . . ?
C8 C7 B2 114.5(4) . . ?
C8 C7 C9 56.5(3) . . ?
C7 C8 H8A 117.5 . . ?
C7 C8 H8B 117.5 . . ?
H8A C8 H8B 114.6 . . ?
C9 C8 C7 62.7(3) . . ?
C9 C8 H8A 117.5 . . ?
C9 C8 H8B 117.5 . . ?
C7 C9 H9 113.3 . . ?
C8 C9 C7 60.8(3) . . ?
C8 C9 H9 113.3 . . ?
C8 C9 C10 123.1(4) . . ?
C10 C9 C7 123.3(4) . . ?
C10 C9 H9 113.3 . . ?
C9 C10 H10A 109.0 . . ?
C9 C10 H10B 109.0 . . ?
C9 C10 C11 112.8(4) . . ?
H10A C10 H10B 107.8 . . ?
C11 C10 H10A 109.0 . . ?
C11 C10 H10B 109.0 . . ?
C12 C11 C10 120.5(5) . . ?
C16 C11 C10 121.7(5) . . ?
C16 C11 C12 117.8(5) . . ?
C11 C12 H12 119.4 . . ?
C13 C12 C11 121.1(6) . . ?
C13 C12 H12 119.4 . . ?
C12 C13 H13 120.2 . . ?
C14 C13 C12 119.6(6) . . ?
C14 C13 H13 120.2 . . ?
C13 C14 H14 119.8 . . ?
C13 C14 C15 120.5(6) . . ?
C15 C14 H14 119.8 . . ?
C14 C15 H15 120.3 . . ?
C16 C15 C14 119.4(7) . . ?
C16 C15 H15 120.3 . . ?
C11 C16 H16 119.3 . . ?
C15 C16 C11 121.4(6) . . ?
C15 C16 H16 119.3 . . ?
C18 C17 C19 106.8(7) . . ?
C18 C17 C20 128.4(8) . . ?
C20 C17 C19 97.3(7) . . ?
C20 C17 C18A 102.9(7) . . ?
C20 C17 C19A 128.8(7) . . ?
O3 C17 C18 115.8(7) . . ?
O3 C17 C19 98.7(6) . . ?
O3 C17 C20 104.3(4) . . ?
O3 C17 C18A 99.8(6) . . ?
O3 C17 C19A 113.3(6) . . ?
C19A C17 C18A 103.4(6) . . ?
C17 C18 H18A 109.5 . . ?
C17 C18 H18B 109.5 . . ?
C17 C18 H18C 109.5 . . ?
H18A C18 H18B 109.5 . . ?
H18A C18 H18C 109.5 . . ?
H18B C18 H18C 109.5 . . ?
C17 C19 H19A 109.5 . . ?
C17 C19 H19B 109.5 . . ?
C17 C19 H19C 109.5 . . ?
H19A C19 H19B 109.5 . . ?
H19A C19 H19C 109.5 . . ?
H19B C19 H19C 109.5 . . ?
C17 C20 C22 97.9(6) . . ?
C17 C20 C21A 97.0(7) . . ?
C21 C20 C17 126.2(7) . . ?
C21 C20 C22 102.0(6) . . ?
O4 C20 C17 106.8(4) . . ?
O4 C20 C21 119.4(7) . . ?
O4 C20 C22 97.1(6) . . ?
O4 C20 C22A 116.5(8) . . ?
O4 C20 C21A 92.3(6) . . ?
C22A C20 C17 132.5(8) . . ?
C22A C20 C21A 99.9(6) . . ?
C20 C21 H21A 109.5 . . ?
C20 C21 H21B 109.5 . . ?
C20 C21 H21C 109.5 . . ?
H21A C21 H21B 109.5 . . ?
H21A C21 H21C 109.5 . . ?
H21B C21 H21C 109.5 . . ?
C20 C22 H22A 109.5 . . ?
C20 C22 H22B 109.5 . . ?
C20 C22 H22C 109.5 . . ?
H22A C22 H22B 109.5 . . ?
H22A C22 H22C 109.5 . . ?
H22B C22 H22C 109.5 . . ?
B1 O1 C2 106.7(4) . . ?
B1 O2 C4 106.9(4) . . ?
B2 O3 C17 108.4(4) . . ?
B2 O4 C20 107.9(4) . . ?
C20 C22A H22D 109.5 . . ?
C20 C22A H22E 109.5 . . ?
C20 C22A H22F 109.5 . . ?
H22D C22A H22E 109.5 . . ?
H22D C22A H22F 109.5 . . ?
H22E C22A H22F 109.5 . . ?
C20 C21A H21D 109.5 . . ?
C20 C21A H21E 109.5 . . ?
C20 C21A H21F 109.5 . . ?
H21D C21A H21E 109.5 . . ?
H21D C21A H21F 109.5 . . ?
H21E C21A H21F 109.5 . . ?
C17 C18A H18D 109.5 . . ?
C17 C18A H18E 109.5 . . ?
C17 C18A H18F 109.5 . . ?
H18D C18A H18E 109.5 . . ?
H18D C18A H18F 109.5 . . ?
H18E C18A H18F 109.5 . . ?
C17 C19A H19D 109.5 . . ?
C17 C19A H19E 109.5 . . ?
C17 C19A H19F 109.5 . . ?
H19D C19A H19E 109.5 . . ?
H19D C19A H19F 109.5 . . ?
H19E C19A H19F 109.5 . . ?

loop_
_geom_bond_atom_site_label_1
_geom_bond_atom_site_label_2
_geom_bond_distance
_geom_bond_site_symmetry_2
_geom_bond_publ_flag
B1 C7 1.552(7) . ?
B1 O1 1.358(6) . ?
B1 O2 1.363(6) . ?
B2 C7 1.550(7) . ?
B2 O3 1.356(6) . ?
B2 O4 1.361(6) . ?
C1 H1A 0.9600 . ?
C1 H1B 0.9600 . ?
C1 H1C 0.9600 . ?
C1 C2 1.519(7) . ?
C2 C3 1.515(7) . ?
C2 C4 1.544(7) . ?
C2 O1 1.460(5) . ?
C3 H3A 0.9600 . ?
C3 H3B 0.9600 . ?
C3 H3C 0.9600 . ?
C4 C5 1.519(7) . ?
C4 C6 1.521(7) . ?
C4 O2 1.452(5) . ?
C5 H5A 0.9600 . ?
C5 H5B 0.9600 . ?
C5 H5C 0.9600 . ?
C6 H6A 0.9600 . ?
C6 H6B 0.9600 . ?
C6 H6C 0.9600 . ?
C7 C8 1.541(6) . ?
C7 C9 1.568(7) . ?
C8 H8A 0.9700 . ?
C8 H8B 0.9700 . ?
C8 C9 1.472(7) . ?
C9 H9 0.9800 . ?
C9 C10 1.488(7) . ?
C10 H10A 0.9700 . ?
C10 H10B 0.9700 . ?
C10 C11 1.523(7) . ?
C11 C12 1.388(7) . ?
C11 C16 1.374(7) . ?
C12 H12 0.9300 . ?
C12 C13 1.373(8) . ?
C13 H13 0.9300 . ?
C13 C14 1.355(9) . ?
C14 H14 0.9300 . ?
C14 C15 1.380(9) . ?
C15 H15 0.9300 . ?
C15 C16 1.365(8) . ?
C16 H16 0.9300 . ?
C17 C18 1.482(8) . ?
C17 C19 1.545(8) . ?
C17 C20 1.490(6) . ?
C17 O3 1.442(6) . ?
C17 C18A 1.560(8) . ?
C17 C19A 1.531(8) . ?
C18 H18A 0.9600 . ?
C18 H18B 0.9600 . ?
C18 H18C 0.9600 . ?
C19 H19A 0.9600 . ?
C19 H19B 0.9600 . ?
C19 H19C 0.9600 . ?
C20 C21 1.453(7) . ?
C20 C22 1.642(8) . ?
C20 O4 1.415(6) . ?
C20 C22A 1.485(8) . ?
C20 C21A 1.654(9) . ?
C21 H21A 0.9600 . ?
C21 H21B 0.9600 . ?
C21 H21C 0.9600 . ?
C22 H22A 0.9600 . ?
C22 H22B 0.9600 . ?
C22 H22C 0.9600 . ?
C22A H22D 0.9600 . ?
C22A H22E 0.9600 . ?
C22A H22F 0.9600 . ?
C21A H21D 0.9600 . ?
C21A H21E 0.9600 . ?
C21A H21F 0.9600 . ?
C18A H18D 0.9600 . ?
C18A H18E 0.9600 . ?
C18A H18F 0.9600 . ?
C19A H19D 0.9600 . ?
C19A H19E 0.9600 . ?
C19A H19F 0.9600 . ?

loop_
_geom_torsion_atom_site_label_1
_geom_torsion_atom_site_label_2
_geom_torsion_atom_site_label_3
_geom_torsion_atom_site_label_4
_geom_torsion
_geom_torsion_site_symmetry_1
_geom_torsion_site_symmetry_2
_geom_torsion_site_symmetry_3
_geom_torsion_site_symmetry_4
_geom_torsion_publ_flag
B1 C7 C8 C9 -98.6(5) . . . . ?
B1 C7 C9 C8 107.8(4) . . . . ?
B1 C7 C9 C10 -139.7(5) . . . . ?
B2 C7 C8 C9 109.2(5) . . . . ?
B2 C7 C9 C8 -101.8(5) . . . . ?
B2 C7 C9 C10 10.6(7) . . . . ?
C1 C2 C4 C5 32.2(6) . . . . ?
C1 C2 C4 C6 -96.0(6) . . . . ?
C1 C2 C4 O2 146.4(4) . . . . ?
C1 C2 O1 B1 -146.1(4) . . . . ?
C2 C4 O2 B1 -24.4(5) . . . . ?
C3 C2 C4 C5 160.5(4) . . . . ?
C3 C2 C4 C6 32.3(6) . . . . ?
C3 C2 C4 O2 -85.3(5) . . . . ?
C3 C2 O1 B1 94.6(5) . . . . ?
C4 C2 O1 B1 -24.4(5) . . . . ?
C5 C4 O2 B1 95.1(5) . . . . ?
C6 C4 O2 B1 -147.3(4) . . . . ?
C7 B1 O1 C2 -169.4(5) . . . . ?
C7 B1 O2 C4 -170.4(5) . . . . ?
C7 B2 O3 C17 178.7(5) . . . . ?
C7 B2 O4 C20 178.5(5) . . . . ?
C7 C8 C9 C10 -112.8(5) . . . . ?
C7 C9 C10 C11 92.8(6) . . . . ?
C8 C7 C9 C10 112.5(5) . . . . ?
C8 C9 C10 C11 167.3(5) . . . . ?
C9 C10 C11 C12 -58.1(7) . . . . ?
C9 C10 C11 C16 120.9(5) . . . . ?
C10 C11 C12 C13 -178.7(5) . . . . ?
C10 C11 C16 C15 177.9(5) . . . . ?
C11 C12 C13 C14 0.0(10) . . . . ?
C12 C11 C16 C15 -3.1(8) . . . . ?
C12 C13 C14 C15 -1.5(10) . . . . ?
C13 C14 C15 C16 0.7(10) . . . . ?
C14 C15 C16 C11 1.7(9) . . . . ?
C16 C11 C12 C13 2.3(9) . . . . ?
C17 C20 O4 B2 3.0(6) . . . . ?
C18 C17 C20 O4 136.7(10) . . . . ?
C18 C17 C20 C22A -68.2(14) . . . . ?
C18 C17 C20 C21A 42.1(11) . . . . ?
C18 C17 O3 B2 -142.9(9) . . . . ?
C19 C17 C20 O4 -105.1(7) . . . . ?
C19 C17 C20 C22A 50.1(11) . . . . ?
C19 C17 C20 C21A 160.4(8) . . . . ?
C19 C17 O3 B2 103.7(7) . . . . ?
C20 C17 O3 B2 3.8(6) . . . . ?
C21 C20 O4 B2 154.5(7) . . . . ?
C22 C20 O4 B2 -97.4(6) . . . . ?
O1 B1 C7 B2 -8.8(8) . . . . ?
O1 B1 C7 C8 -158.3(5) . . . . ?
O1 B1 C7 C9 139.9(5) . . . . ?
O1 B1 O2 C4 10.1(6) . . . . ?
O1 C2 C4 C5 -84.9(5) . . . . ?
O1 C2 C4 C6 146.9(4) . . . . ?
O1 C2 C4 O2 29.3(5) . . . . ?
O2 B1 C7 B2 171.7(5) . . . . ?
O2 B1 C7 C8 22.2(7) . . . . ?
O2 B1 C7 C9 -39.5(6) . . . . ?
O2 B1 O1 C2 10.1(6) . . . . ?
O3 B2 C7 B1 23.2(8) . . . . ?
O3 B2 C7 C8 173.0(5) . . . . ?
O3 B2 C7 C9 -123.2(5) . . . . ?
O3 B2 O4 C20 -0.7(6) . . . . ?
O3 C17 C20 C21 -153.1(8) . . . . ?
O3 C17 C20 C22 95.8(6) . . . . ?
O3 C17 C20 O4 -4.1(6) . . . . ?
O3 C17 C20 C22A 151.0(9) . . . . ?
O3 C17 C20 C21A -98.7(6) . . . . ?
O4 B2 C7 B1 -155.9(5) . . . . ?
O4 B2 C7 C8 -6.1(7) . . . . ?
O4 B2 C7 C9 57.7(7) . . . . ?
O4 B2 O3 C17 -2.1(6) . . . . ?
C22A C20 O4 B2 -156.7(7) . . . . ?
C21A C20 O4 B2 101.0(6) . . . . ?
C18A C17 C20 C21 -49.3(10) . . . . ?
C18A C17 C20 C22 -160.5(7) . . . . ?
C18A C17 C20 O4 99.6(7) . . . . ?
C18A C17 O3 B2 -102.4(7) . . . . ?
C19A C17 C20 C21 70.0(13) . . . . ?
C19A C17 C20 C22 -41.1(10) . . . . ?
C19A C17 C20 O4 -141.0(8) . . . . ?
C19A C17 O3 B2 148.3(8) . . . . ?
